data_7106555
loop_
_publ_author_name
'Stephan Schlamp'
'Birgit Weber'
'Anil D. Naik'
'Yann Garcia'

_publ_section_title
;
 Cooperative spin transition in a lipid layer like system
;
_journal_name_full Chem.Commun.
_journal_page_first 7152
_journal_paper_doi 10.1039/c1cc12162f
_journal_volume 47
_journal_year 2011
_chemical_compound_source
;
The complex Fe12a(C16)(MeOH)2 and pyridine were heated to reflux in methanol
for six hours. After cooling and H2O diffunding into the solution, black
crystals of [Fe12a(C16)(Py)2] were obtained within 50 days.
;
_chemical_formula_sum 'C62 H96 Fe N4 O8'
_chemical_formula_weight 1081.293
_chemical_name_common '[Fe12a(C16)(Py)2](250)'
_space_group_IT_number 2
_symmetry_cell_setting triclinic
_symmetry_Int_Tables_number 2
_symmetry_space_group_name_Hall '-P 1'
_symmetry_space_group_name_H-M 'P -1'
_atom_sites_solution_hydrogens geom
_atom_sites_solution_primary direct
_atom_sites_solution_secondary difmap
_audit_author_name 'Albrecht, S.'
_audit_block_code '[Fe12a(C16)(Py)2]250K'
_audit_creation_date 08-Nov-10
_audit_creation_method 'form98_non/compatible with shelxl97-2'
_audit_update_record 09-Nov-10
_cell_angle_alpha 90.3395(11)
_cell_angle_beta 97.4097(11)
_cell_angle_gamma 97.2664(12)
_cell_formula_units_Z 2
_cell_length_a 9.9758(2)
_cell_length_b 10.0579(2)
_cell_length_c 31.5743(7)
_cell_measurement_reflns_used 13913
_cell_measurement_temperature 250(2)
_cell_measurement_theta_max 27.485
_cell_measurement_theta_min 3.134
_cell_volume 3115.54(11)
_computing_cell_refinement 'HKL Scalepack (Otwinowski & Minor 1997)'
_computing_data_collection 'Collect (Bruker AXS BV, 1997-2004)'
_computing_data_reduction 'HKL Denzo and Scalepack (Otwinowski & Minor 1997)'
_computing_molecular_graphics ORTEP-III
_computing_structure_refinement 'SHELXL-97 (G. M. Sheldrick. University of G\"ottingen, 97-2 version)'
_computing_structure_solution 'SHELXS-97 (Sheldrick, 1990)'
_diffrn_ambient_temperature 250(2)
_diffrn_detector_area_resol_mean 9
_diffrn_measured_fraction_theta_full 0.995
_diffrn_measured_fraction_theta_max 0.995
_diffrn_measurement_device '95mm CCD camera on \k-goniostat'
_diffrn_measurement_device_type KappaCCD
_diffrn_measurement_method 'CCD; rotation images'
_diffrn_orient_matrix_type 'by Bruker AXS Collect from scalepack cell'
_diffrn_orient_matrix_UB_11 -0.0845202
_diffrn_orient_matrix_UB_12 0.0235076
_diffrn_orient_matrix_UB_13 -0.0173591
_diffrn_orient_matrix_UB_21 0.0498219
_diffrn_orient_matrix_UB_22 0.0886543
_diffrn_orient_matrix_UB_23 -0.0064654
_diffrn_orient_matrix_UB_31 0.0276354
_diffrn_orient_matrix_UB_32 -0.0404828
_diffrn_orient_matrix_UB_33 -0.0260273
_diffrn_radiation_collimation 0.20
_diffrn_radiation_monochromator 'MONTEL, graded multilayered X-ray optics'
_diffrn_radiation_source 'rotating anode'
_diffrn_radiation_type MoK\a
_diffrn_radiation_wavelength 0.71073
_diffrn_reflns_av_R_equivalents 0.0893
_diffrn_reflns_av_sigmaI/netI 0.1638
_diffrn_reflns_limit_h_max 12
_diffrn_reflns_limit_h_min -12
_diffrn_reflns_limit_k_max 12
_diffrn_reflns_limit_k_min -13
_diffrn_reflns_limit_l_max 40
_diffrn_reflns_limit_l_min -40
_diffrn_reflns_number 24716
_diffrn_reflns_theta_full 27.47
_diffrn_reflns_theta_max 27.47
_diffrn_reflns_theta_min 3.21
_diffrn_source_current 55.00
_diffrn_source_power 3.025
_diffrn_source_type 'FR 591 generator'
_diffrn_source_voltage 55.00
_exptl_absorpt_coefficient_mu 0.295
_exptl_absorpt_correction_type none
_exptl_crystal_colour orange-brown
_exptl_crystal_density_diffrn 1.15264
_exptl_crystal_density_method 'not measured'
_exptl_crystal_description platelet
_exptl_crystal_F_000 1172
_exptl_crystal_size_max 0.23
_exptl_crystal_size_mid 0.09
_exptl_crystal_size_min 0.03
_refine_diff_density_max 0.838
_refine_diff_density_min -0.356
_refine_diff_density_rms 0.052
_refine_ls_extinction_method none
_refine_ls_goodness_of_fit_ref 0.993
_refine_ls_hydrogen_treatment constr
_refine_ls_matrix_type full
_refine_ls_number_parameters 727
_refine_ls_number_reflns 14173
_refine_ls_number_restraints 0
_refine_ls_restrained_S_all 0.993
_refine_ls_R_factor_all 0.2120
_refine_ls_R_factor_gt 0.0703
_refine_ls_shift/su_max 0.002
_refine_ls_shift/su_mean 0.000
_refine_ls_structure_factor_coef Fsqd
_refine_ls_weighting_details 'calc w=1/[\s^2^(Fo^2^)+(0.0852P)^2^+0.0000P] where P=(Fo^2^+2Fc^2^)/3'
_refine_ls_weighting_scheme calc
_refine_ls_wR_factor_gt 0.1554
_refine_ls_wR_factor_ref 0.2016
_reflns_number_gt 5818
_reflns_number_total 14173
_reflns_threshold_expression >2sigma(I)
_cod_data_source_file c1cc12162f.txt
_cod_data_source_block on283
_cod_database_code 7106555

loop_
_symmetry_equiv_pos_as_xyz
'x, y, z'
'-x, -y, -z'

loop_
_atom_site_label
_atom_site_type_symbol
_atom_site_fract_x
_atom_site_fract_y
_atom_site_fract_z
_atom_site_U_iso_or_equiv
_atom_site_adp_type
_atom_site_occupancy
_atom_site_symmetry_multiplicity
_atom_site_calc_flag
_atom_site_refinement_flags
_atom_site_disorder_assembly
_atom_site_disorder_group
Fe1 Fe 0.03444(5) 0.18874(5) 0.615847(16) 0.0462(2) Uani 1 1 d . . .
O1 O -0.1658(2) 0.1413(2) 0.59796(7) 0.0499(6) Uani 1 1 d . C .
O2 O 0.0990(2) 0.3259(2) 0.57497(7) 0.0513(6) Uani 1 1 d . C .
O3 O 0.5725(3) 0.4258(3) 0.61561(10) 0.0899(10) Uani 1 1 d . C .
O4 O 0.4710(3) 0.5452(3) 0.56565(9) 0.0687(8) Uani 1 1 d . C .
O5 O -0.3043(2) -0.2114(3) 0.68733(9) 0.0660(8) Uani 1 1 d . C .
O6 O -0.4603(2) -0.1322(3) 0.64079(8) 0.0584(7) Uani 1 1 d . C .
O7 O 0.2993(2) -0.1607(3) 0.77554(8) 0.0576(7) Uani 1 1 d . C .
O8 O 0.5130(2) -0.0097(2) 0.75902(7) 0.0565(7) Uani 1 1 d . . .
N1 N 0.0133(3) 0.0513(3) 0.66340(8) 0.0422(7) Uani 1 1 d . C .
N2 N 0.2361(3) 0.2059(3) 0.64473(8) 0.0403(7) Uani 1 1 d . C .
N3 N 0.0795(3) 0.0244(3) 0.57156(9) 0.0497(8) Uani 1 1 d . C .
C1 C -0.2604(4) 0.0621(4) 0.61181(12) 0.0472(9) Uani 1 1 d . . .
C2 C -0.2316(3) -0.0265(3) 0.64516(11) 0.0440(9) Uani 1 1 d . C .
C3 C -0.0988(3) -0.0255(4) 0.66878(11) 0.0467(9) Uani 1 1 d . . .
H3 H -0.0913 -0.0877 0.6908 0.056 Uiso 1 1 calc R C .
C4 C 0.1381(3) 0.0363(3) 0.68957(10) 0.0391(8) Uani 1 1 d . . .
C5 C 0.1519(3) -0.0549(3) 0.72264(11) 0.0460(9) Uani 1 1 d . C .
H5 H 0.0741 -0.1084 0.7298 0.055 Uiso 1 1 calc R . .
C6 C 0.2778(3) -0.0676(3) 0.74486(11) 0.0436(9) Uani 1 1 d . . .
C7 C 0.3938(3) 0.0132(4) 0.73539(11) 0.0448(9) Uani 1 1 d . C .
C8 C 0.3816(3) 0.1048(3) 0.70329(11) 0.0460(9) Uani 1 1 d . . .
H8 H 0.4597 0.1599 0.6971 0.055 Uiso 1 1 calc R C .
C9 C 0.2547(3) 0.1175(3) 0.67952(10) 0.0401(8) Uani 1 1 d . C .
C10 C 0.3384(3) 0.2837(3) 0.63264(11) 0.0439(9) Uani 1 1 d . . .
H10 H 0.4246 0.2779 0.6480 0.053 Uiso 1 1 calc R C .
C11 C 0.3340(3) 0.3765(3) 0.59877(11) 0.0440(9) Uani 1 1 d . C .
C12 C 0.2125(4) 0.3962(4) 0.57169(11) 0.0467(9) Uani 1 1 d . . .
C13 C 0.2031(4) 0.4980(4) 0.53697(13) 0.0648(11) Uani 1 1 d . C .
H13A H 0.1098 0.4921 0.5232 0.097 Uiso 1 1 calc R . .
H13B H 0.2620 0.4801 0.5160 0.097 Uiso 1 1 calc R . .
H13C H 0.2316 0.5872 0.5493 0.097 Uiso 1 1 calc R . .
C14 C 0.4678(4) 0.4496(4) 0.59453(13) 0.0557(10) Uani 1 1 d . . .
C15 C 0.6020(4) 0.6205(5) 0.56146(15) 0.0841(14) Uani 1 1 d . . .
H15A H 0.6657 0.5602 0.5541 0.101 Uiso 1 1 calc R C .
H15B H 0.6404 0.6677 0.5884 0.101 Uiso 1 1 calc R . .
C16 C 0.5784(5) 0.7189(5) 0.52664(17) 0.1047(18) Uani 1 1 d . C .
H16A H 0.5466 0.6708 0.4998 0.157 Uiso 1 1 calc R . .
H16B H 0.6630 0.7758 0.5242 0.157 Uiso 1 1 calc R . .
H16C H 0.5104 0.7737 0.5334 0.157 Uiso 1 1 calc R . .
C17 C -0.4017(3) 0.0756(4) 0.58892(13) 0.0645(11) Uani 1 1 d . C .
H17A H -0.3964 0.1523 0.5705 0.097 Uiso 1 1 calc R . .
H17B H -0.4625 0.0881 0.6098 0.097 Uiso 1 1 calc R . .
H17C H -0.4362 -0.0050 0.5719 0.097 Uiso 1 1 calc R . .
C18 C -0.3324(4) -0.1308(4) 0.65999(12) 0.0488(10) Uani 1 1 d . . .
C19 C -0.5611(3) -0.2321(4) 0.65412(13) 0.0596(11) Uani 1 1 d . . .
H19A H -0.5673 -0.2197 0.6846 0.072 Uiso 1 1 calc R C .
H19B H -0.5364 -0.3218 0.6496 0.072 Uiso 1 1 calc R . .
C20 C -0.6951(3) -0.2175(4) 0.62821(13) 0.0704(12) Uani 1 1 d . C .
H20A H -0.7198 -0.1293 0.6335 0.106 Uiso 1 1 calc R . .
H20B H -0.7647 -0.2854 0.6362 0.106 Uiso 1 1 calc R . .
H20C H -0.6874 -0.2283 0.5981 0.106 Uiso 1 1 calc R . .
C21 C 0.1923(3) -0.2074(4) 0.79940(11) 0.0525(10) Uani 1 1 d . . .
H21A H 0.1142 -0.2529 0.7805 0.063 Uiso 1 1 calc R C .
H21B H 0.1625 -0.1321 0.8139 0.063 Uiso 1 1 calc R . .
C22 C 0.2470(3) -0.3036(4) 0.83164(12) 0.0553(10) Uani 1 1 d . C .
H22A H 0.2689 -0.3815 0.8163 0.066 Uiso 1 1 calc R . .
H22B H 0.1754 -0.3354 0.8490 0.066 Uiso 1 1 calc R . .
C23 C 0.3722(3) -0.2447(4) 0.86095(11) 0.0526(10) Uani 1 1 d . . .
H23A H 0.3507 -0.1662 0.8761 0.063 Uiso 1 1 calc R C .
H23B H 0.4444 -0.2139 0.8436 0.063 Uiso 1 1 calc R . .
C24 C 0.4253(4) -0.3420(4) 0.89359(12) 0.0573(11) Uani 1 1 d . C .
H24A H 0.4412 -0.4229 0.8785 0.069 Uiso 1 1 calc R . .
H24B H 0.3549 -0.3685 0.9120 0.069 Uiso 1 1 calc R . .
C25 C 0.5561(4) -0.2862(4) 0.92149(12) 0.0578(11) Uani 1 1 d . . .
H25A H 0.6268 -0.2603 0.9032 0.069 Uiso 1 1 calc R C .
H25B H 0.5405 -0.2051 0.9365 0.069 Uiso 1 1 calc R . .
C26 C 0.6072(4) -0.3839(4) 0.95394(12) 0.0615(11) Uani 1 1 d . C .
H26A H 0.6206 -0.4656 0.9389 0.074 Uiso 1 1 calc R . .
H26B H 0.5370 -0.4083 0.9725 0.074 Uiso 1 1 calc R . .
C27 C 0.7400(4) -0.3306(4) 0.98167(12) 0.0619(11) Uani 1 1 d . . .
H27A H 0.8104 -0.3068 0.9631 0.074 Uiso 1 1 calc R C .
H27B H 0.7268 -0.2484 0.9965 0.074 Uiso 1 1 calc R . .
C28 C 0.7907(4) -0.4271(4) 1.01422(12) 0.0615(11) Uani 1 1 d . C .
H28A H 0.8035 -0.5093 0.9993 0.074 Uiso 1 1 calc R . .
H28B H 0.7201 -0.4508 1.0328 0.074 Uiso 1 1 calc R . .
C29 C 0.9228(4) -0.3756(4) 1.04201(12) 0.0629(11) Uani 1 1 d . . .
H29A H 0.9936 -0.3525 1.0235 0.076 Uiso 1 1 calc R C .
H29B H 0.9102 -0.2931 1.0568 0.076 Uiso 1 1 calc R . .
C30 C 0.9724(4) -0.4728(4) 1.07485(12) 0.0634(11) Uani 1 1 d . C .
H30A H 0.9856 -0.5552 1.0600 0.076 Uiso 1 1 calc R . .
H30B H 0.9015 -0.4963 1.0933 0.076 Uiso 1 1 calc R . .
C31 C 1.1036(4) -0.4206(4) 1.10257(13) 0.0675(12) Uani 1 1 d . . .
H31A H 1.0905 -0.3376 1.1170 0.081 Uiso 1 1 calc R C .
H31B H 1.1746 -0.3981 1.0841 0.081 Uiso 1 1 calc R . .
C32 C 1.1538(4) -0.5170(4) 1.13618(13) 0.0687(12) Uani 1 1 d . C .
H32A H 1.0823 -0.5407 1.1544 0.082 Uiso 1 1 calc R . .
H32B H 1.1685 -0.5995 1.1217 0.082 Uiso 1 1 calc R . .
C33 C 1.2833(4) -0.4633(5) 1.16414(14) 0.0829(14) Uani 1 1 d . . .
H33A H 1.3548 -0.4410 1.1458 0.099 Uiso 1 1 calc R C .
H33B H 1.2688 -0.3798 1.1780 0.099 Uiso 1 1 calc R . .
C34 C 1.3336(5) -0.5536(6) 1.19761(15) 0.1051(18) Uani 1 1 d . B .
H34A H 1.3574 -0.6350 1.1848 0.126 Uiso 1 1 calc R A 1
H34B H 1.2642 -0.5791 1.2164 0.126 Uiso 1 1 calc R A 1
C35A C 1.4670(13) -0.468(2) 1.2239(5) 0.087(5) Uani 0.58(3) 1 d P B 1
H35A H 1.5353 -0.4422 1.2047 0.104 Uiso 0.58(3) 1 calc PR B 1
H35B H 1.4424 -0.3864 1.2363 0.104 Uiso 0.58(3) 1 calc PR B 1
C36A C 1.5255(9) -0.5574(19) 1.2598(4) 0.084(5) Uani 0.58(3) 1 d P B 1
H36A H 1.4561 -0.5851 1.2779 0.126 Uiso 0.58(3) 1 calc PR B 1
H36B H 1.6037 -0.5069 1.2767 0.126 Uiso 0.58(3) 1 calc PR B 1
H36C H 1.5532 -0.6360 1.2471 0.126 Uiso 0.58(3) 1 calc PR B 1
C35B C 1.472(2) -0.554(4) 1.2257(8) 0.130(9) Uani 0.42(3) 1 d P B 2
H35C H 1.4804 -0.6424 1.2375 0.156 Uiso 0.42(3) 1 calc PR B 2
H35D H 1.5471 -0.5280 1.2091 0.156 Uiso 0.42(3) 1 calc PR B 2
C36B C 1.472(4) -0.465(4) 1.2562(8) 0.176(15) Uani 0.42(3) 1 d P B 2
H36D H 1.4753 -0.3763 1.2443 0.264 Uiso 0.42(3) 1 calc PR B 2
H36E H 1.5505 -0.4691 1.2774 0.264 Uiso 0.42(3) 1 calc PR B 2
H36F H 1.3892 -0.4849 1.2695 0.264 Uiso 0.42(3) 1 calc PR B 2
C37 C 0.6366(3) 0.0670(4) 0.75043(12) 0.0518(10) Uani 1 1 d . . .
H37A H 0.6405 0.1600 0.7605 0.062 Uiso 1 1 calc R . .
H37B H 0.6419 0.0669 0.7197 0.062 Uiso 1 1 calc R . .
C38 C 0.7530(3) 0.0030(4) 0.77374(11) 0.0546(10) Uani 1 1 d . . .
H38A H 0.8382 0.0455 0.7646 0.065 Uiso 1 1 calc R . .
H38B H 0.7419 -0.0917 0.7649 0.065 Uiso 1 1 calc R . .
C39 C 0.7668(3) 0.0114(4) 0.82205(11) 0.0533(10) Uani 1 1 d . . .
H39A H 0.6850 -0.0368 0.8317 0.064 Uiso 1 1 calc R . .
H39B H 0.7734 0.1055 0.8312 0.064 Uiso 1 1 calc R . .
C40 C 0.8916(3) -0.0478(4) 0.84285(11) 0.0542(10) Uani 1 1 d . . .
H40A H 0.8797 -0.1435 0.8352 0.065 Uiso 1 1 calc R . .
H40B H 0.9710 -0.0057 0.8303 0.065 Uiso 1 1 calc R . .
C41 C 0.9239(3) -0.0338(4) 0.89075(11) 0.0555(10) Uani 1 1 d . . .
H41A H 0.8478 -0.0810 0.9038 0.067 Uiso 1 1 calc R . .
H41B H 0.9321 0.0612 0.8990 0.067 Uiso 1 1 calc R . .
C42 C 1.0538(4) -0.0887(4) 0.90834(11) 0.0564(10) Uani 1 1 d . . .
H42A H 1.0430 -0.1847 0.9011 0.068 Uiso 1 1 calc R . .
H42B H 1.1282 -0.0452 0.8938 0.068 Uiso 1 1 calc R . .
C43 C 1.0957(3) -0.0712(4) 0.95584(11) 0.0568(10) Uani 1 1 d . . .
H43A H 1.0224 -0.1154 0.9707 0.068 Uiso 1 1 calc R . .
H43B H 1.1072 0.0246 0.9634 0.068 Uiso 1 1 calc R . .
C44 C 1.2278(4) -0.1282(4) 0.97173(11) 0.0590(11) Uani 1 1 d . . .
H44A H 1.2152 -0.2243 0.9647 0.071 Uiso 1 1 calc R . .
H44B H 1.3002 -0.0858 0.9562 0.071 Uiso 1 1 calc R . .
C45 C 1.2746(4) -0.1091(4) 1.01910(12) 0.0629(11) Uani 1 1 d . . .
H45A H 1.2023 -0.1509 1.0348 0.075 Uiso 1 1 calc R . .
H45B H 1.2888 -0.0129 1.0262 0.075 Uiso 1 1 calc R . .
C46 C 1.4048(4) -0.1678(4) 1.03392(12) 0.0628(11) Uani 1 1 d . . .
H46A H 1.3904 -0.2637 1.0266 0.075 Uiso 1 1 calc R . .
H46B H 1.4767 -0.1259 1.0181 0.075 Uiso 1 1 calc R . .
C47 C 1.4543(4) -0.1505(4) 1.08122(12) 0.0645(11) Uani 1 1 d . . .
H47A H 1.3825 -0.1920 1.0972 0.077 Uiso 1 1 calc R . .
H47B H 1.4697 -0.0545 1.0886 0.077 Uiso 1 1 calc R . .
C48 C 1.5847(4) -0.2110(4) 1.09539(12) 0.0670(12) Uani 1 1 d . . .
H48A H 1.5686 -0.3070 1.0880 0.080 Uiso 1 1 calc R . .
H48B H 1.6558 -0.1702 1.0790 0.080 Uiso 1 1 calc R . .
C49 C 1.6382(4) -0.1946(4) 1.14247(12) 0.0693(12) Uani 1 1 d . . .
H49A H 1.6573 -0.0987 1.1498 0.083 Uiso 1 1 calc R . .
H49B H 1.5668 -0.2336 1.1590 0.083 Uiso 1 1 calc R . .
C50 C 1.7657(4) -0.2591(4) 1.15564(12) 0.0663(12) Uani 1 1 d . . .
H50A H 1.7461 -0.3548 1.1480 0.080 Uiso 1 1 calc R . .
H50B H 1.8366 -0.2200 1.1389 0.080 Uiso 1 1 calc R . .
C51 C 1.8220(4) -0.2451(5) 1.20219(13) 0.0750(13) Uani 1 1 d . . .
H51A H 1.8409 -0.1495 1.2100 0.090 Uiso 1 1 calc R . .
H51B H 1.7521 -0.2856 1.2190 0.090 Uiso 1 1 calc R . .
C52 C 1.9490(4) -0.3081(5) 1.21406(15) 0.0924(15) Uani 1 1 d . . .
H52A H 1.9294 -0.4042 1.2091 0.139 Uiso 1 1 calc R . .
H52B H 1.9821 -0.2893 1.2440 0.139 Uiso 1 1 calc R . .
H52C H 2.0179 -0.2715 1.1968 0.139 Uiso 1 1 calc R . .
C53 C -0.0004(4) -0.0929(4) 0.56578(14) 0.0661(12) Uani 1 1 d . . .
H53 H -0.0722 -0.1099 0.5824 0.079 Uiso 1 1 calc R C .
C54 C 0.0164(5) -0.1893(5) 0.53704(17) 0.0802(14) Uani 1 1 d . C .
H54 H -0.0427 -0.2702 0.5341 0.096 Uiso 1 1 calc R . .
C55 C 0.1203(6) -0.1669(5) 0.51253(14) 0.0811(15) Uani 1 1 d . . .
H55 H 0.1328 -0.2307 0.4920 0.097 Uiso 1 1 calc R C .
C56 C 0.2062(5) -0.0479(5) 0.51898(14) 0.0797(14) Uani 1 1 d . C .
H56 H 0.2797 -0.0297 0.5031 0.096 Uiso 1 1 calc R . .
C57 C 0.1832(4) 0.0436(3) 0.54874(11) 0.0644(11) Uani 1 1 d . . .
H57 H 0.2435 0.1236 0.5532 0.077 Uiso 1 1 calc R C .
N4A N -0.0009(4) 0.3699(3) 0.65490(11) 0.053(4) Uani 0.591(10) 1 d PR C 3
C58A C 0.1065(4) 0.4446(3) 0.68050(11) 0.066(4) Uani 0.591(10) 1 d PR C 3
H58A H 0.1946 0.4195 0.6825 0.079 Uiso 0.591(10) 1 calc PR C 3
C59A C 0.0835(4) 0.5566(3) 0.70318(11) 0.072(4) Uani 0.591(10) 1 d PR C 3
H59A H 0.1561 0.6072 0.7205 0.087 Uiso 0.591(10) 1 calc PR C 3
C60A C -0.0469(4) 0.5938(3) 0.70026(11) 0.075(4) Uani 0.591(10) 1 d PR C 3
H60A H -0.0624 0.6696 0.7156 0.091 Uiso 0.591(10) 1 calc PR C 3
C61A C -0.1542(4) 0.5191(3) 0.67466(11) 0.075(3) Uani 0.591(10) 1 d PR C 3
H61A H -0.2424 0.5442 0.6727 0.091 Uiso 0.591(10) 1 calc PR C 3
C62A C -0.1313(4) 0.4071(3) 0.65198(11) 0.064(3) Uani 0.591(10) 1 d PR C 3
H62A H -0.2039 0.3565 0.6347 0.077 Uiso 0.591(10) 1 calc PR C 3
N4B N -0.0223(11) 0.3545(8) 0.6580(2) 0.051(5) Uani 0.409(10) 1 d PG C 4
C58B C 0.0763(10) 0.4637(10) 0.6692(3) 0.041(4) Uani 0.409(10) 1 d PG C 4
H58B H 0.1644 0.4642 0.6616 0.049 Uiso 0.409(10) 1 calc PR C 4
C59B C 0.0446(12) 0.5723(8) 0.6917(4) 0.060(4) Uani 0.409(10) 1 d PG C 4
H59B H 0.1113 0.6461 0.6993 0.072 Uiso 0.409(10) 1 calc PR C 4
C60B C -0.0857(12) 0.5716(9) 0.7030(3) 0.067(4) Uani 0.409(10) 1 d PG C 4
H60B H -0.1071 0.6450 0.7182 0.080 Uiso 0.409(10) 1 calc PR C 4
C61B C -0.1842(8) 0.4623(13) 0.6917(4) 0.101(7) Uani 0.409(10) 1 d PG C 4
H61B H -0.2723 0.4618 0.6994 0.121 Uiso 0.409(10) 1 calc PR C 4
C62B C -0.1526(10) 0.3538(11) 0.6692(4) 0.096(6) Uani 0.409(10) 1 d PG C 4
H62B H -0.2192 0.2799 0.6616 0.115 Uiso 0.409(10) 1 calc PR C 4

loop_
_atom_site_aniso_label
_atom_site_aniso_U_11
_atom_site_aniso_U_22
_atom_site_aniso_U_33
_atom_site_aniso_U_23
_atom_site_aniso_U_13
_atom_site_aniso_U_12
Fe1 0.0403(3) 0.0480(4) 0.0475(3) 0.0018(3) -0.0061(2) 0.0077(2)
O1 0.0446(15) 0.0510(16) 0.0514(16) 0.0019(13) -0.0079(12) 0.0103(13)
O2 0.0500(15) 0.0486(16) 0.0525(16) 0.0069(12) -0.0060(12) 0.0087(13)
O3 0.0486(17) 0.097(2) 0.116(3) 0.040(2) -0.0069(17) -0.0045(16)
O4 0.0575(18) 0.0722(19) 0.073(2) 0.0193(16) 0.0074(14) -0.0027(15)
O5 0.0519(16) 0.0658(19) 0.077(2) 0.0144(16) -0.0024(14) 0.0044(14)
O6 0.0347(14) 0.0665(18) 0.0698(18) 0.0101(14) -0.0044(13) 0.0016(13)
O7 0.0416(14) 0.0766(19) 0.0578(17) 0.0306(15) 0.0049(13) 0.0199(13)
O8 0.0386(14) 0.0720(18) 0.0557(16) 0.0207(14) -0.0102(12) 0.0104(13)
N1 0.0378(17) 0.0458(18) 0.0409(18) -0.0020(14) -0.0064(13) 0.0092(15)
N2 0.0447(17) 0.0374(17) 0.0385(17) 0.0032(14) -0.0030(13) 0.0125(14)
N3 0.055(2) 0.048(2) 0.0434(19) 0.0026(15) -0.0093(16) 0.0145(17)
C1 0.044(2) 0.050(2) 0.046(2) -0.0088(19) -0.0049(18) 0.013(2)
C2 0.037(2) 0.045(2) 0.050(2) -0.0044(19) 0.0004(17) 0.0083(18)
C3 0.047(2) 0.050(2) 0.042(2) -0.0002(18) -0.0042(17) 0.0134(19)
C4 0.040(2) 0.040(2) 0.036(2) -0.0035(17) -0.0043(16) 0.0109(17)
C5 0.041(2) 0.048(2) 0.049(2) 0.0045(19) 0.0017(17) 0.0131(17)
C6 0.044(2) 0.046(2) 0.041(2) 0.0058(18) -0.0033(17) 0.0129(18)
C7 0.039(2) 0.054(2) 0.040(2) 0.0012(19) -0.0079(17) 0.0117(18)
C8 0.037(2) 0.051(2) 0.048(2) 0.0040(19) -0.0047(17) 0.0072(17)
C9 0.040(2) 0.041(2) 0.038(2) -0.0001(17) -0.0056(16) 0.0086(17)
C10 0.040(2) 0.046(2) 0.046(2) 0.0003(19) -0.0018(17) 0.0100(18)
C11 0.041(2) 0.045(2) 0.045(2) 0.0013(18) -0.0022(17) 0.0071(17)
C12 0.054(2) 0.039(2) 0.046(2) -0.0037(18) 0.0000(19) 0.0085(19)
C13 0.064(3) 0.057(3) 0.066(3) 0.018(2) -0.014(2) 0.005(2)
C14 0.054(3) 0.060(3) 0.053(3) 0.001(2) 0.003(2) 0.011(2)
C15 0.082(3) 0.084(4) 0.088(4) -0.002(3) 0.035(3) -0.007(3)
C16 0.129(4) 0.076(4) 0.114(4) 0.019(3) 0.054(4) -0.007(3)
C17 0.044(2) 0.074(3) 0.071(3) 0.016(2) -0.013(2) 0.010(2)
C18 0.046(2) 0.052(3) 0.049(2) -0.008(2) -0.0004(19) 0.016(2)
C19 0.050(2) 0.060(3) 0.067(3) -0.002(2) 0.003(2) 0.006(2)
C20 0.042(2) 0.081(3) 0.082(3) -0.006(2) -0.006(2) 0.000(2)
C21 0.041(2) 0.064(3) 0.052(2) 0.013(2) -0.0002(19) 0.0072(19)
C22 0.046(2) 0.066(3) 0.051(2) 0.016(2) -0.0038(18) 0.0036(19)
C23 0.049(2) 0.057(3) 0.048(2) 0.0111(19) -0.0060(18) 0.0043(19)
C24 0.054(2) 0.060(3) 0.054(2) 0.018(2) -0.0036(19) 0.003(2)
C25 0.056(2) 0.062(3) 0.051(2) 0.017(2) -0.0098(19) 0.004(2)
C26 0.053(2) 0.065(3) 0.063(3) 0.020(2) -0.007(2) 0.004(2)
C27 0.056(2) 0.069(3) 0.054(3) 0.017(2) -0.0146(19) 0.002(2)
C28 0.053(2) 0.068(3) 0.059(3) 0.018(2) -0.0102(19) 0.007(2)
C29 0.050(2) 0.069(3) 0.063(3) 0.015(2) -0.013(2) 0.004(2)
C30 0.052(2) 0.072(3) 0.061(3) 0.021(2) -0.010(2) 0.004(2)
C31 0.055(2) 0.075(3) 0.067(3) 0.011(2) -0.013(2) 0.009(2)
C32 0.056(3) 0.081(3) 0.063(3) 0.014(2) -0.015(2) 0.007(2)
C33 0.064(3) 0.108(4) 0.070(3) 0.002(3) -0.018(2) 0.010(3)
C34 0.073(3) 0.173(6) 0.067(3) 0.021(4) -0.016(3) 0.028(3)
C35A 0.074(6) 0.094(11) 0.086(9) 0.040(9) -0.028(6) 0.023(7)
C36A 0.069(6) 0.115(12) 0.061(7) 0.024(6) -0.027(5) 0.025(6)
C35B 0.118(14) 0.17(2) 0.109(18) 0.049(18) -0.012(11) 0.066(17)
C36B 0.28(4) 0.13(2) 0.103(17) -0.004(19) 0.00(2) -0.01(2)
C37 0.039(2) 0.061(3) 0.053(2) 0.006(2) -0.0072(17) 0.0081(19)
C38 0.042(2) 0.067(3) 0.052(3) 0.006(2) -0.0056(18) 0.0107(19)
C39 0.040(2) 0.066(3) 0.054(3) 0.006(2) -0.0021(18) 0.0123(19)
C40 0.043(2) 0.069(3) 0.050(2) 0.003(2) -0.0046(18) 0.0120(19)
C41 0.048(2) 0.063(3) 0.053(3) 0.009(2) -0.0028(19) 0.007(2)
C42 0.052(2) 0.063(3) 0.052(3) 0.003(2) -0.0035(19) 0.008(2)
C43 0.050(2) 0.067(3) 0.050(3) 0.004(2) -0.0069(18) 0.007(2)
C44 0.064(3) 0.064(3) 0.046(2) 0.006(2) -0.0074(19) 0.009(2)
C45 0.062(3) 0.068(3) 0.053(3) 0.010(2) -0.006(2) 0.002(2)
C46 0.058(2) 0.068(3) 0.057(3) 0.010(2) -0.014(2) 0.008(2)
C47 0.067(3) 0.063(3) 0.058(3) 0.009(2) -0.010(2) 0.003(2)
C48 0.068(3) 0.065(3) 0.062(3) 0.009(2) -0.014(2) 0.006(2)
C49 0.072(3) 0.071(3) 0.057(3) 0.006(2) -0.014(2) 0.003(2)
C50 0.067(3) 0.065(3) 0.059(3) 0.004(2) -0.015(2) 0.003(2)
C51 0.070(3) 0.086(3) 0.063(3) 0.002(2) -0.009(2) 0.006(3)
C52 0.086(3) 0.092(4) 0.090(4) 0.013(3) -0.024(3) 0.008(3)
C53 0.049(2) 0.064(3) 0.082(3) -0.015(3) -0.007(2) 0.011(2)
C54 0.073(3) 0.064(3) 0.096(4) -0.031(3) -0.026(3) 0.017(3)
C55 0.117(4) 0.078(4) 0.051(3) -0.018(3) -0.018(3) 0.057(3)
C56 0.128(4) 0.066(3) 0.060(3) 0.017(3) 0.036(3) 0.042(3)
C57 0.092(3) 0.051(3) 0.055(3) 0.011(2) 0.023(2) 0.016(2)
N4A 0.036(5) 0.065(8) 0.059(7) 0.017(6) 0.005(5) 0.009(5)
C58A 0.055(6) 0.076(7) 0.061(6) 0.012(5) -0.021(4) 0.015(5)
C59A 0.061(6) 0.063(6) 0.089(8) -0.029(5) -0.022(5) 0.023(5)
C60A 0.036(5) 0.068(7) 0.120(10) -0.015(6) 0.010(5) -0.001(5)
C61A 0.045(5) 0.063(6) 0.116(9) -0.029(6) -0.017(5) 0.026(5)
C62A 0.038(5) 0.054(5) 0.092(7) -0.027(5) -0.025(4) 0.009(4)
N4B 0.057(8) 0.050(9) 0.041(9) -0.024(6) -0.013(6) 0.005(7)
C58B 0.013(5) 0.051(8) 0.058(8) -0.012(6) -0.011(5) 0.014(5)
C59B 0.045(8) 0.055(9) 0.076(9) -0.003(7) 0.020(8) -0.019(7)
C60B 0.076(9) 0.065(10) 0.062(10) -0.008(8) 0.002(7) 0.030(7)
C61B 0.067(9) 0.152(17) 0.077(11) -0.046(11) -0.010(7) 0.011(10)
C62B 0.102(12) 0.126(15) 0.065(10) -0.020(10) -0.007(8) 0.055(10)

loop_
_atom_type_symbol
_atom_type_description
_atom_type_scat_dispersion_real
_atom_type_scat_dispersion_imag
_atom_type_scat_source
C C 0.0033 0.0016 'International Tables Vol C Tables 4.2.6.8 and 6.1.1.4'
H H 0.0000 0.0000 'International Tables Vol C Tables 4.2.6.8 and 6.1.1.4'
N N 0.0061 0.0033 'International Tables Vol C Tables 4.2.6.8 and 6.1.1.4'
O O 0.0106 0.0060 'International Tables Vol C Tables 4.2.6.8 and 6.1.1.4'
Fe Fe 0.3463 0.8444 'International Tables Vol C Tables 4.2.6.8 and 6.1.1.4'

loop_
_exptl_crystal_face_index_h
_exptl_crystal_face_index_k
_exptl_crystal_face_index_l
_exptl_crystal_face_perp_dist
1 0 0 0.120000
-1 0 0 0.110000
0 1 0 0.040000
0 -1 0 0.050000
0 0 1 0.020000
0 0 -1 0.010000

loop_
_geom_angle_atom_site_label_1
_geom_angle_atom_site_label_2
_geom_angle_atom_site_label_3
_geom_angle
_geom_angle_site_symmetry_1
_geom_angle_site_symmetry_3
_geom_angle_publ_flag
O2 Fe1 O1 106.15(10) . . ?
O2 Fe1 N1 167.21(10) . . ?
O1 Fe1 N1 86.63(10) . . ?
O2 Fe1 N2 86.65(10) . . ?
O1 Fe1 N2 167.19(11) . . ?
N1 Fe1 N2 80.57(11) . . ?
O2 Fe1 N3 89.27(11) . . ?
O1 Fe1 N3 90.58(10) . . ?
N1 Fe1 N3 89.97(11) . . ?
N2 Fe1 N3 89.09(10) . . ?
O2 Fe1 N4A 84.32(11) . . ?
O1 Fe1 N4A 91.52(12) . . ?
N1 Fe1 N4A 96.21(11) . . ?
N2 Fe1 N4A 90.20(12) . . ?
N3 Fe1 N4A 173.58(13) . . ?
O2 Fe1 N4B 90.2(2) . . ?
O1 Fe1 N4B 86.5(3) . . ?
N1 Fe1 N4B 91.2(2) . . ?
N2 Fe1 N4B 94.1(3) . . ?
N3 Fe1 N4B 176.8(3) . . ?
N4A Fe1 N4B 6.9(3) . . ?
C1 O1 Fe1 134.8(2) . . ?
C12 O2 Fe1 134.6(2) . . ?
C14 O4 C15 117.5(3) . . ?
C18 O6 C19 116.8(3) . . ?
C6 O7 C21 119.2(3) . . ?
C7 O8 C37 118.3(3) . . ?
C3 N1 C4 120.2(3) . . ?
C3 N1 Fe1 125.8(2) . . ?
C4 N1 Fe1 113.8(2) . . ?
C10 N2 C9 121.6(3) . . ?
C10 N2 Fe1 125.8(2) . . ?
C9 N2 Fe1 112.6(2) . . ?
C57 N3 C53 116.9(3) . . ?
C57 N3 Fe1 121.4(3) . . ?
C53 N3 Fe1 121.7(3) . . ?
O1 C1 C2 121.5(3) . . ?
O1 C1 C17 113.2(3) . . ?
C2 C1 C17 125.3(4) . . ?
C1 C2 C3 123.1(3) . . ?
C1 C2 C18 124.9(3) . . ?
C3 C2 C18 112.0(3) . . ?
N1 C3 C2 127.8(3) . . ?
N1 C3 H3 116.1 . . ?
C2 C3 H3 116.1 . . ?
C5 C4 C9 119.1(3) . . ?
C5 C4 N1 124.9(3) . . ?
C9 C4 N1 116.0(3) . . ?
C6 C5 C4 121.0(3) . . ?
C6 C5 H5 119.5 . . ?
C4 C5 H5 119.5 . . ?
O7 C6 C5 123.8(3) . . ?
O7 C6 C7 115.8(3) . . ?
C5 C6 C7 120.3(3) . . ?
O8 C7 C8 125.5(3) . . ?
O8 C7 C6 115.1(3) . . ?
C8 C7 C6 119.3(3) . . ?
C7 C8 C9 121.4(3) . . ?
C7 C8 H8 119.3 . . ?
C9 C8 H8 119.3 . . ?
C4 C9 C8 118.8(3) . . ?
C4 C9 N2 117.0(3) . . ?
C8 C9 N2 124.1(3) . . ?
N2 C10 C11 127.3(3) . . ?
N2 C10 H10 116.4 . . ?
C11 C10 H10 116.4 . . ?
C10 C11 C12 123.8(3) . . ?
C10 C11 C14 112.8(3) . . ?
C12 C11 C14 123.4(3) . . ?
O2 C12 C11 121.6(3) . . ?
O2 C12 C13 113.3(3) . . ?
C11 C12 C13 125.2(3) . . ?
C12 C13 H13A 109.5 . . ?
C12 C13 H13B 109.5 . . ?
H13A C13 H13B 109.5 . . ?
C12 C13 H13C 109.5 . . ?
H13A C13 H13C 109.5 . . ?
H13B C13 H13C 109.5 . . ?
O3 C14 O4 120.3(4) . . ?
O3 C14 C11 123.2(4) . . ?
O4 C14 C11 116.5(3) . . ?
O4 C15 C16 107.0(4) . . ?
O4 C15 H15A 110.3 . . ?
C16 C15 H15A 110.3 . . ?
O4 C15 H15B 110.3 . . ?
C16 C15 H15B 110.3 . . ?
H15A C15 H15B 108.6 . . ?
C15 C16 H16A 109.5 . . ?
C15 C16 H16B 109.5 . . ?
H16A C16 H16B 109.5 . . ?
C15 C16 H16C 109.5 . . ?
H16A C16 H16C 109.5 . . ?
H16B C16 H16C 109.5 . . ?
C1 C17 H17A 109.5 . . ?
C1 C17 H17B 109.5 . . ?
H17A C17 H17B 109.5 . . ?
C1 C17 H17C 109.5 . . ?
H17A C17 H17C 109.5 . . ?
H17B C17 H17C 109.5 . . ?
O5 C18 O6 121.0(4) . . ?
O5 C18 C2 124.0(3) . . ?
O6 C18 C2 115.0(3) . . ?
O6 C19 C20 108.0(3) . . ?
O6 C19 H19A 110.1 . . ?
C20 C19 H19A 110.1 . . ?
O6 C19 H19B 110.1 . . ?
C20 C19 H19B 110.1 . . ?
H19A C19 H19B 108.4 . . ?
C19 C20 H20A 109.5 . . ?
C19 C20 H20B 109.5 . . ?
H20A C20 H20B 109.5 . . ?
C19 C20 H20C 109.5 . . ?
H20A C20 H20C 109.5 . . ?
H20B C20 H20C 109.5 . . ?
O7 C21 C22 107.3(3) . . ?
O7 C21 H21A 110.3 . . ?
C22 C21 H21A 110.3 . . ?
O7 C21 H21B 110.3 . . ?
C22 C21 H21B 110.3 . . ?
H21A C21 H21B 108.5 . . ?
C21 C22 C23 114.3(3) . . ?
C21 C22 H22A 108.7 . . ?
C23 C22 H22A 108.7 . . ?
C21 C22 H22B 108.7 . . ?
C23 C22 H22B 108.7 . . ?
H22A C22 H22B 107.6 . . ?
C22 C23 C24 113.8(3) . . ?
C22 C23 H23A 108.8 . . ?
C24 C23 H23A 108.8 . . ?
C22 C23 H23B 108.8 . . ?
C24 C23 H23B 108.8 . . ?
H23A C23 H23B 107.7 . . ?
C23 C24 C25 114.1(3) . . ?
C23 C24 H24A 108.7 . . ?
C25 C24 H24A 108.7 . . ?
C23 C24 H24B 108.7 . . ?
C25 C24 H24B 108.7 . . ?
H24A C24 H24B 107.6 . . ?
C26 C25 C24 113.5(3) . . ?
C26 C25 H25A 108.9 . . ?
C24 C25 H25A 108.9 . . ?
C26 C25 H25B 108.9 . . ?
C24 C25 H25B 108.9 . . ?
H25A C25 H25B 107.7 . . ?
C25 C26 C27 114.3(3) . . ?
C25 C26 H26A 108.7 . . ?
C27 C26 H26A 108.7 . . ?
C25 C26 H26B 108.7 . . ?
C27 C26 H26B 108.7 . . ?
H26A C26 H26B 107.6 . . ?
C28 C27 C26 114.4(3) . . ?
C28 C27 H27A 108.7 . . ?
C26 C27 H27A 108.7 . . ?
C28 C27 H27B 108.7 . . ?
C26 C27 H27B 108.7 . . ?
H27A C27 H27B 107.6 . . ?
C27 C28 C29 115.0(3) . . ?
C27 C28 H28A 108.5 . . ?
C29 C28 H28A 108.5 . . ?
C27 C28 H28B 108.5 . . ?
C29 C28 H28B 108.5 . . ?
H28A C28 H28B 107.5 . . ?
C30 C29 C28 114.7(3) . . ?
C30 C29 H29A 108.6 . . ?
C28 C29 H29A 108.6 . . ?
C30 C29 H29B 108.6 . . ?
C28 C29 H29B 108.6 . . ?
H29A C29 H29B 107.6 . . ?
C29 C30 C31 114.4(3) . . ?
C29 C30 H30A 108.7 . . ?
C31 C30 H30A 108.7 . . ?
C29 C30 H30B 108.7 . . ?
C31 C30 H30B 108.7 . . ?
H30A C30 H30B 107.6 . . ?
C30 C31 C32 114.9(3) . . ?
C30 C31 H31A 108.5 . . ?
C32 C31 H31A 108.5 . . ?
C30 C31 H31B 108.5 . . ?
C32 C31 H31B 108.5 . . ?
H31A C31 H31B 107.5 . . ?
C33 C32 C31 114.6(4) . . ?
C33 C32 H32A 108.6 . . ?
C31 C32 H32A 108.6 . . ?
C33 C32 H32B 108.6 . . ?
C31 C32 H32B 108.6 . . ?
H32A C32 H32B 107.6 . . ?
C34 C33 C32 116.0(4) . . ?
C34 C33 H33A 108.3 . . ?
C32 C33 H33A 108.3 . . ?
C34 C33 H33B 108.3 . . ?
C32 C33 H33B 108.3 . . ?
H33A C33 H33B 107.4 . . ?
C33 C34 C35B 132.8(15) . . ?
C33 C34 C35A 105.2(7) . . ?
C35B C34 C35A 31.8(10) . . ?
C33 C34 H34A 110.7 . . ?
C35B C34 H34A 83.9 . . ?
C35A C34 H34A 110.7 . . ?
C33 C34 H34B 110.7 . . ?
C35B C34 H34B 105.6 . . ?
C35A C34 H34B 110.7 . . ?
H34A C34 H34B 108.8 . . ?
C36A C35A C34 108.0(15) . . ?
C36A C35A H35A 110.1 . . ?
C34 C35A H35A 110.1 . . ?
C36A C35A H35B 110.1 . . ?
C34 C35A H35B 110.1 . . ?
H35A C35A H35B 108.4 . . ?
C36B C35B C34 105(3) . . ?
C36B C35B H35C 110.7 . . ?
C34 C35B H35C 110.7 . . ?
C36B C35B H35D 110.7 . . ?
C34 C35B H35D 110.7 . . ?
H35C C35B H35D 108.8 . . ?
C35B C36B H36D 109.5 . . ?
C35B C36B H36E 109.5 . . ?
H36D C36B H36E 109.5 . . ?
C35B C36B H36F 109.5 . . ?
H36D C36B H36F 109.5 . . ?
H36E C36B H36F 109.5 . . ?
O8 C37 C38 107.3(3) . . ?
O8 C37 H37A 110.2 . . ?
C38 C37 H37A 110.2 . . ?
O8 C37 H37B 110.2 . . ?
C38 C37 H37B 110.2 . . ?
H37A C37 H37B 108.5 . . ?
C37 C38 C39 115.7(3) . . ?
C37 C38 H38A 108.4 . . ?
C39 C38 H38A 108.4 . . ?
C37 C38 H38B 108.4 . . ?
C39 C38 H38B 108.4 . . ?
H38A C38 H38B 107.4 . . ?
C38 C39 C40 112.2(3) . . ?
C38 C39 H39A 109.2 . . ?
C40 C39 H39A 109.2 . . ?
C38 C39 H39B 109.2 . . ?
C40 C39 H39B 109.2 . . ?
H39A C39 H39B 107.9 . . ?
C41 C40 C39 117.2(3) . . ?
C41 C40 H40A 108.0 . . ?
C39 C40 H40A 108.0 . . ?
C41 C40 H40B 108.0 . . ?
C39 C40 H40B 108.0 . . ?
H40A C40 H40B 107.2 . . ?
C40 C41 C42 113.4(3) . . ?
C40 C41 H41A 108.9 . . ?
C42 C41 H41A 108.9 . . ?
C40 C41 H41B 108.9 . . ?
C42 C41 H41B 108.9 . . ?
H41A C41 H41B 107.7 . . ?
C43 C42 C41 116.0(3) . . ?
C43 C42 H42A 108.3 . . ?
C41 C42 H42A 108.3 . . ?
C43 C42 H42B 108.3 . . ?
C41 C42 H42B 108.3 . . ?
H42A C42 H42B 107.4 . . ?
C42 C43 C44 113.7(3) . . ?
C42 C43 H43A 108.8 . . ?
C44 C43 H43A 108.8 . . ?
C42 C43 H43B 108.8 . . ?
C44 C43 H43B 108.8 . . ?
H43A C43 H43B 107.7 . . ?
C45 C44 C43 115.0(3) . . ?
C45 C44 H44A 108.5 . . ?
C43 C44 H44A 108.5 . . ?
C45 C44 H44B 108.5 . . ?
C43 C44 H44B 108.5 . . ?
H44A C44 H44B 107.5 . . ?
C44 C45 C46 113.7(3) . . ?
C44 C45 H45A 108.8 . . ?
C46 C45 H45A 108.8 . . ?
C44 C45 H45B 108.8 . . ?
C46 C45 H45B 108.8 . . ?
H45A C45 H45B 107.7 . . ?
C47 C46 C45 115.0(3) . . ?
C47 C46 H46A 108.5 . . ?
C45 C46 H46A 108.5 . . ?
C47 C46 H46B 108.5 . . ?
C45 C46 H46B 108.5 . . ?
H46A C46 H46B 107.5 . . ?
C46 C47 C48 114.1(3) . . ?
C46 C47 H47A 108.7 . . ?
C48 C47 H47A 108.7 . . ?
C46 C47 H47B 108.7 . . ?
C48 C47 H47B 108.7 . . ?
H47A C47 H47B 107.6 . . ?
C49 C48 C47 115.6(4) . . ?
C49 C48 H48A 108.4 . . ?
C47 C48 H48A 108.4 . . ?
C49 C48 H48B 108.4 . . ?
C47 C48 H48B 108.4 . . ?
H48A C48 H48B 107.4 . . ?
C50 C49 C48 114.2(4) . . ?
C50 C49 H49A 108.7 . . ?
C48 C49 H49A 108.7 . . ?
C50 C49 H49B 108.7 . . ?
C48 C49 H49B 108.7 . . ?
H49A C49 H49B 107.6 . . ?
C51 C50 C49 115.9(4) . . ?
C51 C50 H50A 108.3 . . ?
C49 C50 H50A 108.3 . . ?
C51 C50 H50B 108.3 . . ?
C49 C50 H50B 108.3 . . ?
H50A C50 H50B 107.4 . . ?
C52 C51 C50 114.6(4) . . ?
C52 C51 H51A 108.6 . . ?
C50 C51 H51A 108.6 . . ?
C52 C51 H51B 108.6 . . ?
C50 C51 H51B 108.6 . . ?
H51A C51 H51B 107.6 . . ?
C51 C52 H52A 109.5 . . ?
C51 C52 H52B 109.5 . . ?
H52A C52 H52B 109.5 . . ?
C51 C52 H52C 109.5 . . ?
H52A C52 H52C 109.5 . . ?
H52B C52 H52C 109.5 . . ?
N3 C53 C54 123.5(4) . . ?
N3 C53 H53 118.3 . . ?
C54 C53 H53 118.3 . . ?
C53 C54 C55 119.4(4) . . ?
C53 C54 H54 120.3 . . ?
C55 C54 H54 120.3 . . ?
C54 C55 C56 117.8(4) . . ?
C54 C55 H55 121.1 . . ?
C56 C55 H55 121.1 . . ?
C57 C56 C55 119.3(4) . . ?
C57 C56 H56 120.3 . . ?
C55 C56 H56 120.3 . . ?
N3 C57 C56 123.0(4) . . ?
N3 C57 H57 118.5 . . ?
C56 C57 H57 118.5 . . ?
C58A N4A C62A 120.0 . . ?
C58A N4A Fe1 120.87(9) . . ?
C62A N4A Fe1 119.11(9) . . ?
C59A C58A N4A 120.0 . . ?
C59A C58A H58A 120.0 . . ?
N4A C58A H58A 120.0 . . ?
C60A C59A C58A 120.0 . . ?
C60A C59A H59A 120.0 . . ?
C58A C59A H59A 120.0 . . ?
C59A C60A C61A 120.0 . . ?
C59A C60A H60A 120.0 . . ?
C61A C60A H60A 120.0 . . ?
C62A C61A C60A 120.0 . . ?
C62A C61A H61A 120.0 . . ?
C60A C61A H61A 120.0 . . ?
C61A C62A N4A 120.0 . . ?
C61A C62A H62A 120.0 . . ?
N4A C62A H62A 120.0 . . ?
C58B N4B C62B 120.0 . . ?
C58B N4B Fe1 117.3(6) . . ?
C62B N4B Fe1 122.5(6) . . ?
C59B C58B N4B 120.0 . . ?
C59B C58B H58B 120.0 . . ?
N4B C58B H58B 120.0 . . ?
C58B C59B C60B 120.0 . . ?
C58B C59B H59B 120.0 . . ?
C60B C59B H59B 120.0 . . ?
C61B C60B C59B 120.0 . . ?
C61B C60B H60B 120.0 . . ?
C59B C60B H60B 120.0 . . ?
C62B C61B C60B 120.0 . . ?
C62B C61B H61B 120.0 . . ?
C60B C61B H61B 120.0 . . ?
C61B C62B N4B 120.0 . . ?
C61B C62B H62B 120.0 . . ?
N4B C62B H62B 120.0 . . ?

loop_
_geom_bond_atom_site_label_1
_geom_bond_atom_site_label_2
_geom_bond_distance
_geom_bond_site_symmetry_2
_geom_bond_publ_flag
Fe1 O2 1.999(2) . ?
Fe1 O1 2.000(2) . ?
Fe1 N1 2.059(3) . ?
Fe1 N2 2.085(3) . ?
Fe1 N3 2.283(3) . ?
Fe1 N4A 2.283(4) . ?
Fe1 N4B 2.297(8) . ?
O1 C1 1.280(4) . ?
O2 C12 1.273(4) . ?
O3 C14 1.215(4) . ?
O4 C14 1.329(4) . ?
O4 C15 1.447(4) . ?
O5 C18 1.219(4) . ?
O6 C18 1.338(4) . ?
O6 C19 1.435(4) . ?
O7 C6 1.367(4) . ?
O7 C21 1.419(4) . ?
O8 C7 1.366(4) . ?
O8 C37 1.427(4) . ?
N1 C3 1.307(4) . ?
N1 C4 1.428(4) . ?
N2 C10 1.304(4) . ?
N2 C9 1.425(4) . ?
N3 C57 1.331(4) . ?
N3 C53 1.335(5) . ?
C1 C2 1.408(5) . ?
C1 C17 1.521(4) . ?
C2 C3 1.433(4) . ?
C2 C18 1.481(5) . ?
C3 H3 0.9400 . ?
C4 C5 1.399(4) . ?
C4 C9 1.406(4) . ?
C5 C6 1.378(4) . ?
C5 H5 0.9400 . ?
C6 C7 1.394(4) . ?
C7 C8 1.378(4) . ?
C8 C9 1.407(4) . ?
C8 H8 0.9400 . ?
C10 C11 1.424(5) . ?
C10 H10 0.9400 . ?
C11 C12 1.427(5) . ?
C11 C14 1.463(5) . ?
C12 C13 1.506(5) . ?
C13 H13A 0.9700 . ?
C13 H13B 0.9700 . ?
C13 H13C 0.9700 . ?
C15 C16 1.500(6) . ?
C15 H15A 0.9800 . ?
C15 H15B 0.9800 . ?
C16 H16A 0.9700 . ?
C16 H16B 0.9700 . ?
C16 H16C 0.9700 . ?
C17 H17A 0.9700 . ?
C17 H17B 0.9700 . ?
C17 H17C 0.9700 . ?
C19 C20 1.498(5) . ?
C19 H19A 0.9800 . ?
C19 H19B 0.9800 . ?
C20 H20A 0.9700 . ?
C20 H20B 0.9700 . ?
C20 H20C 0.9700 . ?
C21 C22 1.507(4) . ?
C21 H21A 0.9800 . ?
C21 H21B 0.9800 . ?
C22 C23 1.508(4) . ?
C22 H22A 0.9800 . ?
C22 H22B 0.9800 . ?
C23 C24 1.518(4) . ?
C23 H23A 0.9800 . ?
C23 H23B 0.9800 . ?
C24 C25 1.519(5) . ?
C24 H24A 0.9800 . ?
C24 H24B 0.9800 . ?
C25 C26 1.510(5) . ?
C25 H25A 0.9800 . ?
C25 H25B 0.9800 . ?
C26 C27 1.525(5) . ?
C26 H26A 0.9800 . ?
C26 H26B 0.9800 . ?
C27 C28 1.502(5) . ?
C27 H27A 0.9800 . ?
C27 H27B 0.9800 . ?
C28 C29 1.516(5) . ?
C28 H28A 0.9800 . ?
C28 H28B 0.9800 . ?
C29 C30 1.510(5) . ?
C29 H29A 0.9800 . ?
C29 H29B 0.9800 . ?
C30 C31 1.510(5) . ?
C30 H30A 0.9800 . ?
C30 H30B 0.9800 . ?
C31 C32 1.522(5) . ?
C31 H31A 0.9800 . ?
C31 H31B 0.9800 . ?
C32 C33 1.505(5) . ?
C32 H32A 0.9800 . ?
C32 H32B 0.9800 . ?
C33 C34 1.477(6) . ?
C33 H33A 0.9800 . ?
C33 H33B 0.9800 . ?
C34 C35B 1.54(2) . ?
C34 C35A 1.618(16) . ?
C34 H34A 0.9800 . ?
C34 H34B 0.9800 . ?
C35A C36A 1.55(2) . ?
C35A H35A 0.9800 . ?
C35A H35B 0.9800 . ?
C36A H36A 0.9700 . ?
C36A H36B 0.9700 . ?
C36A H36C 0.9700 . ?
C35B C36B 1.31(4) . ?
C35B H35C 0.9800 . ?
C35B H35D 0.9800 . ?
C36B H36D 0.9700 . ?
C36B H36E 0.9700 . ?
C36B H36F 0.9700 . ?
C37 C38 1.509(4) . ?
C37 H37A 0.9800 . ?
C37 H37B 0.9800 . ?
C38 C39 1.515(5) . ?
C38 H38A 0.9800 . ?
C38 H38B 0.9800 . ?
C39 C40 1.522(4) . ?
C39 H39A 0.9800 . ?
C39 H39B 0.9800 . ?
C40 C41 1.507(5) . ?
C40 H40A 0.9800 . ?
C40 H40B 0.9800 . ?
C41 C42 1.514(4) . ?
C41 H41A 0.9800 . ?
C41 H41B 0.9800 . ?
C42 C43 1.507(5) . ?
C42 H42A 0.9800 . ?
C42 H42B 0.9800 . ?
C43 C44 1.530(5) . ?
C43 H43A 0.9800 . ?
C43 H43B 0.9800 . ?
C44 C45 1.512(5) . ?
C44 H44A 0.9800 . ?
C44 H44B 0.9800 . ?
C45 C46 1.515(5) . ?
C45 H45A 0.9800 . ?
C45 H45B 0.9800 . ?
C46 C47 1.513(5) . ?
C46 H46A 0.9800 . ?
C46 H46B 0.9800 . ?
C47 C48 1.523(5) . ?
C47 H47A 0.9800 . ?
C47 H47B 0.9800 . ?
C48 C49 1.514(5) . ?
C48 H48A 0.9800 . ?
C48 H48B 0.9800 . ?
C49 C50 1.513(5) . ?
C49 H49A 0.9800 . ?
C49 H49B 0.9800 . ?
C50 C51 1.503(5) . ?
C50 H50A 0.9800 . ?
C50 H50B 0.9800 . ?
C51 C52 1.492(5) . ?
C51 H51A 0.9800 . ?
C51 H51B 0.9800 . ?
C52 H52A 0.9700 . ?
C52 H52B 0.9700 . ?
C52 H52C 0.9700 . ?
C53 C54 1.365(5) . ?
C53 H53 0.9400 . ?
C54 C55 1.369(6) . ?
C54 H54 0.9400 . ?
C55 C56 1.379(6) . ?
C55 H55 0.9400 . ?
C56 C57 1.371(5) . ?
C56 H56 0.9400 . ?
C57 H57 0.9400 . ?
N4A C58A 1.3900 . ?
N4A C62A 1.3900 . ?
C58A C59A 1.3900 . ?
C58A H58A 0.9400 . ?
C59A C60A 1.3900 . ?
C59A H59A 0.9400 . ?
C60A C61A 1.3900 . ?
C60A H60A 0.9400 . ?
C61A C62A 1.3900 . ?
C61A H61A 0.9400 . ?
C62A H62A 0.9400 . ?
N4B C58B 1.3900 . ?
N4B C62B 1.3900 . ?
C58B C59B 1.3900 . ?
C58B H58B 0.9400 . ?
C59B C60B 1.3900 . ?
C59B H59B 0.9400 . ?
C60B C61B 1.3900 . ?
C60B H60B 0.9400 . ?
C61B C62B 1.3900 . ?
C61B H61B 0.9400 . ?
C62B H62B 0.9400 . ?

loop_
_geom_contact_atom_site_label_1
_geom_contact_atom_site_label_2
_geom_contact_distance
_geom_contact_site_symmetry_1
_geom_contact_site_symmetry_2
_geom_contact_publ_flag
? ? ? ? ? ?

loop_
_geom_hbond_atom_site_label_D
_geom_hbond_atom_site_label_H
_geom_hbond_atom_site_label_A
_geom_hbond_distance_DH
_geom_hbond_distance_HA
_geom_hbond_distance_DA
_geom_hbond_angle_DHA
_geom_hbond_site_symmetry_A
_geom_hbond_publ_flag
? ? ? ? ? ? ? ? ?

loop_
_geom_torsion_atom_site_label_1
_geom_torsion_atom_site_label_2
_geom_torsion_atom_site_label_3
_geom_torsion_atom_site_label_4
_geom_torsion
_geom_torsion_site_symmetry_1
_geom_torsion_site_symmetry_2
_geom_torsion_site_symmetry_3
_geom_torsion_site_symmetry_4
_geom_torsion_publ_flag
O2 Fe1 O1 C1 -179.3(3) . . . . ?
N1 Fe1 O1 C1 1.4(3) . . . . ?
N2 Fe1 O1 C1 2.9(6) . . . . ?
N3 Fe1 O1 C1 91.3(3) . . . . ?
N4A Fe1 O1 C1 -94.7(3) . . . . ?
N4B Fe1 O1 C1 -90.0(4) . . . . ?
O1 Fe1 O2 C12 176.0(3) . . . . ?
N1 Fe1 O2 C12 -6.9(6) . . . . ?
N2 Fe1 O2 C12 -4.4(3) . . . . ?
N3 Fe1 O2 C12 -93.6(3) . . . . ?
N4A Fe1 O2 C12 86.1(3) . . . . ?
N4B Fe1 O2 C12 89.6(4) . . . . ?
O2 Fe1 N1 C3 -173.4(4) . . . . ?
O1 Fe1 N1 C3 3.7(3) . . . . ?
N2 Fe1 N1 C3 -176.0(3) . . . . ?
N3 Fe1 N1 C3 -86.9(3) . . . . ?
N4A Fe1 N1 C3 94.9(3) . . . . ?
N4B Fe1 N1 C3 90.1(4) . . . . ?
O2 Fe1 N1 C4 1.4(6) . . . . ?
O1 Fe1 N1 C4 178.6(2) . . . . ?
N2 Fe1 N1 C4 -1.1(2) . . . . ?
N3 Fe1 N1 C4 88.0(2) . . . . ?
N4A Fe1 N1 C4 -90.3(2) . . . . ?
N4B Fe1 N1 C4 -95.0(3) . . . . ?
O2 Fe1 N2 C10 -0.5(3) . . . . ?
O1 Fe1 N2 C10 177.5(4) . . . . ?
N1 Fe1 N2 C10 179.0(3) . . . . ?
N3 Fe1 N2 C10 88.9(3) . . . . ?
N4A Fe1 N2 C10 -84.8(3) . . . . ?
N4B Fe1 N2 C10 -90.5(3) . . . . ?
O2 Fe1 N2 C9 -178.2(2) . . . . ?
O1 Fe1 N2 C9 -0.3(6) . . . . ?
N1 Fe1 N2 C9 1.2(2) . . . . ?
N3 Fe1 N2 C9 -88.9(2) . . . . ?
N4A Fe1 N2 C9 97.5(2) . . . . ?
N4B Fe1 N2 C9 91.8(3) . . . . ?
O2 Fe1 N3 C57 33.8(2) . . . . ?
O1 Fe1 N3 C57 139.9(2) . . . . ?
N1 Fe1 N3 C57 -133.5(2) . . . . ?
N2 Fe1 N3 C57 -52.9(3) . . . . ?
N4A Fe1 N3 C57 30.8(11) . . . . ?
N4B Fe1 N3 C57 115(5) . . . . ?
O2 Fe1 N3 C53 -143.0(3) . . . . ?
O1 Fe1 N3 C53 -36.9(3) . . . . ?
N1 Fe1 N3 C53 49.8(3) . . . . ?
N2 Fe1 N3 C53 130.3(3) . . . . ?
N4A Fe1 N3 C53 -146.0(10) . . . . ?
N4B Fe1 N3 C53 -62(5) . . . . ?
Fe1 O1 C1 C2 -6.3(5) . . . . ?
Fe1 O1 C1 C17 173.4(2) . . . . ?
O1 C1 C2 C3 6.5(5) . . . . ?
C17 C1 C2 C3 -173.1(3) . . . . ?
O1 C1 C2 C18 -173.3(3) . . . . ?
C17 C1 C2 C18 7.1(6) . . . . ?
C4 N1 C3 C2 -178.7(3) . . . . ?
Fe1 N1 C3 C2 -4.1(5) . . . . ?
C1 C2 C3 N1 -1.3(6) . . . . ?
C18 C2 C3 N1 178.5(3) . . . . ?
C3 N1 C4 C5 -1.7(5) . . . . ?
Fe1 N1 C4 C5 -176.9(3) . . . . ?
C3 N1 C4 C9 176.0(3) . . . . ?
Fe1 N1 C4 C9 0.8(4) . . . . ?
C9 C4 C5 C6 -1.0(5) . . . . ?
N1 C4 C5 C6 176.6(3) . . . . ?
C21 O7 C6 C5 -28.3(5) . . . . ?
C21 O7 C6 C7 154.5(3) . . . . ?
C4 C5 C6 O7 -175.6(3) . . . . ?
C4 C5 C6 C7 1.6(5) . . . . ?
C37 O8 C7 C8 0.3(5) . . . . ?
C37 O8 C7 C6 178.5(3) . . . . ?
O7 C6 C7 O8 -1.7(5) . . . . ?
C5 C6 C7 O8 -179.1(3) . . . . ?
O7 C6 C7 C8 176.7(3) . . . . ?
C5 C6 C7 C8 -0.7(5) . . . . ?
O8 C7 C8 C9 177.5(3) . . . . ?
C6 C7 C8 C9 -0.7(5) . . . . ?
C5 C4 C9 C8 -0.4(5) . . . . ?
N1 C4 C9 C8 -178.2(3) . . . . ?
C5 C4 C9 N2 178.1(3) . . . . ?
N1 C4 C9 N2 0.3(4) . . . . ?
C7 C8 C9 C4 1.2(5) . . . . ?
C7 C8 C9 N2 -177.1(3) . . . . ?
C10 N2 C9 C4 -179.0(3) . . . . ?
Fe1 N2 C9 C4 -1.2(4) . . . . ?
C10 N2 C9 C8 -0.7(5) . . . . ?
Fe1 N2 C9 C8 177.1(3) . . . . ?
C9 N2 C10 C11 -179.7(3) . . . . ?
Fe1 N2 C10 C11 2.8(5) . . . . ?
N2 C10 C11 C12 -1.3(6) . . . . ?
N2 C10 C11 C14 178.9(3) . . . . ?
Fe1 O2 C12 C11 6.7(5) . . . . ?
Fe1 O2 C12 C13 -173.6(2) . . . . ?
C10 C11 C12 O2 -3.4(5) . . . . ?
C14 C11 C12 O2 176.4(3) . . . . ?
C10 C11 C12 C13 177.0(3) . . . . ?
C14 C11 C12 C13 -3.2(6) . . . . ?
C15 O4 C14 O3 -1.7(6) . . . . ?
C15 O4 C14 C11 178.9(3) . . . . ?
C10 C11 C14 O3 5.3(5) . . . . ?
C12 C11 C14 O3 -174.5(4) . . . . ?
C10 C11 C14 O4 -175.3(3) . . . . ?
C12 C11 C14 O4 4.9(5) . . . . ?
C14 O4 C15 C16 178.9(4) . . . . ?
C19 O6 C18 O5 0.3(5) . . . . ?
C19 O6 C18 C2 179.8(3) . . . . ?
C1 C2 C18 O5 175.8(4) . . . . ?
C3 C2 C18 O5 -4.0(5) . . . . ?
C1 C2 C18 O6 -3.6(5) . . . . ?
C3 C2 C18 O6 176.5(3) . . . . ?
C18 O6 C19 C20 -178.9(3) . . . . ?
C6 O7 C21 C22 -177.7(3) . . . . ?
O7 C21 C22 C23 57.0(4) . . . . ?
C21 C22 C23 C24 179.3(3) . . . . ?
C22 C23 C24 C25 176.5(3) . . . . ?
C23 C24 C25 C26 179.7(3) . . . . ?
C24 C25 C26 C27 178.8(3) . . . . ?
C25 C26 C27 C28 179.6(3) . . . . ?
C26 C27 C28 C29 179.9(3) . . . . ?
C27 C28 C29 C30 179.6(4) . . . . ?
C28 C29 C30 C31 -179.7(4) . . . . ?
C29 C30 C31 C32 179.3(4) . . . . ?
C30 C31 C32 C33 -179.0(4) . . . . ?
C31 C32 C33 C34 178.9(4) . . . . ?
C32 C33 C34 C35B 164.6(15) . . . . ?
C32 C33 C34 C35A -177.0(9) . . . . ?
C33 C34 C35A C36A -180.0(12) . . . . ?
C35B C34 C35A C36A -26.0(19) . . . . ?
C33 C34 C35B C36B 80(3) . . . . ?
C35A C34 C35B C36B 44(2) . . . . ?
C7 O8 C37 C38 -168.2(3) . . . . ?
O8 C37 C38 C39 -66.9(4) . . . . ?
C37 C38 C39 C40 -176.4(3) . . . . ?
C38 C39 C40 C41 174.5(3) . . . . ?
C39 C40 C41 C42 -176.8(3) . . . . ?
C40 C41 C42 C43 176.9(3) . . . . ?
C41 C42 C43 C44 -179.8(3) . . . . ?
C42 C43 C44 C45 178.5(3) . . . . ?
C43 C44 C45 C46 179.4(3) . . . . ?
C44 C45 C46 C47 -179.9(3) . . . . ?
C45 C46 C47 C48 179.6(3) . . . . ?
C46 C47 C48 C49 179.4(3) . . . . ?
C47 C48 C49 C50 178.5(3) . . . . ?
C48 C49 C50 C51 -179.9(4) . . . . ?
C49 C50 C51 C52 -179.2(4) . . . . ?
C57 N3 C53 C54 -2.4(5) . . . . ?
Fe1 N3 C53 C54 174.5(3) . . . . ?
N3 C53 C54 C55 0.1(7) . . . . ?
C53 C54 C55 C56 1.7(6) . . . . ?
C54 C55 C56 C57 -1.2(6) . . . . ?
C53 N3 C57 C56 3.0(5) . . . . ?
Fe1 N3 C57 C56 -173.9(3) . . . . ?
C55 C56 C57 N3 -1.2(6) . . . . ?
O2 Fe1 N4A C58A -80.17(8) . . . . ?
O1 Fe1 N4A C58A 173.75(8) . . . . ?
N1 Fe1 N4A C58A 86.98(9) . . . . ?
N2 Fe1 N4A C58A 6.45(9) . . . . ?
N3 Fe1 N4A C58A -77.2(11) . . . . ?
N4B Fe1 N4A C58A 131(2) . . . . ?
O2 Fe1 N4A C62A 98.18(8) . . . . ?
O1 Fe1 N4A C62A -7.90(9) . . . . ?
N1 Fe1 N4A C62A -94.67(9) . . . . ?
N2 Fe1 N4A C62A -175.20(9) . . . . ?
N3 Fe1 N4A C62A 101.1(11) . . . . ?
N4B Fe1 N4A C62A -51(2) . . . . ?
C62A N4A C58A C59A 0.0 . . . . ?
Fe1 N4A C58A C59A 178.33(10) . . . . ?
N4A C58A C59A C60A 0.0 . . . . ?
C58A C59A C60A C61A 0.0 . . . . ?
C59A C60A C61A C62A 0.0 . . . . ?
C60A C61A C62A N4A 0.0 . . . . ?
C58A N4A C62A C61A 0.0 . . . . ?
Fe1 N4A C62A C61A -178.36(9) . . . . ?
O2 Fe1 N4B C58B -50.4(6) . . . . ?
O1 Fe1 N4B C58B -156.5(6) . . . . ?
N1 Fe1 N4B C58B 116.9(6) . . . . ?
N2 Fe1 N4B C58B 36.3(6) . . . . ?
N3 Fe1 N4B C58B -132(4) . . . . ?
N4A Fe1 N4B C58B -20(2) . . . . ?
O2 Fe1 N4B C62B 124.3(6) . . . . ?
O1 Fe1 N4B C62B 18.1(6) . . . . ?
N1 Fe1 N4B C62B -68.4(6) . . . . ?
N2 Fe1 N4B C62B -149.0(6) . . . . ?
N3 Fe1 N4B C62B 43(5) . . . . ?
N4A Fe1 N4B C62B 155(2) . . . . ?
C62B N4B C58B C59B 0.0 . . . . ?
Fe1 N4B C58B C59B 174.8(5) . . . . ?
N4B C58B C59B C60B 0.0 . . . . ?
C58B C59B C60B C61B 0.0 . . . . ?
C59B C60B C61B C62B 0.0 . . . . ?
C60B C61B C62B N4B 0.0 . . . . ?
C58B N4B C62B C61B 0.0 . . . . ?
Fe1 N4B C62B C61B -174.5(5) . . . . ?

loop_
_reflns_scale_group_code
_reflns_scale_meas_F
1 1.0
